data_4106326
loop_
_publ_author_name
'Wesley Sattler'
'Gerard Parkin'

_publ_section_title
;
 Synthesis, Structure, and Reactivity of a Mononuclear Organozinc Hydride
 Complex: Facile Insertion of CO2 into a Zn-H Bond and CO2-Promoted
 Displacement of Siloxide Ligands
;
_journal_name_full 'Journal of the American Chemical Society'
_journal_page_first 9708
_journal_page_last 9711
_journal_paper_doi 10.1021/ja2035706
_journal_volume 133
_journal_year 2011
_chemical_formula_sum 'C17 H15 N3 S3 Zn'
_chemical_formula_weight 422.87
_chemical_name_systematic
; 
 ? 
;
_space_group_IT_number 61
_symmetry_cell_setting orthorhombic
_symmetry_space_group_name_Hall '-P 2ac 2ab'
_symmetry_space_group_name_H-M 'P b c a'
_atom_sites_solution_hydrogens geom
_atom_sites_solution_primary direct
_atom_sites_solution_secondary difmap
_audit_creation_method SHELXL-97
_cell_angle_alpha 90.00
_cell_angle_beta 90.00
_cell_angle_gamma 90.00
_cell_formula_units_Z 8
_cell_length_a 9.174(7)
_cell_length_b 14.901(11)
_cell_length_c 27.65(2)
_cell_measurement_reflns_used 8818
_cell_measurement_temperature 123(2)
_cell_measurement_theta_max 31.34
_cell_measurement_theta_min 2.61
_cell_volume 3780(5)
_computing_cell_refinement 'Bruker SAINT'
_computing_data_collection 'Bruker APEX2'
_computing_data_reduction 'Bruker SAINT'
_computing_molecular_graphics 'Bruker SHELXTL'
_computing_publication_material 'Bruker SHELXTL'
_computing_structure_refinement 'SHELXL-97 (Sheldrick, 2008)'
_computing_structure_solution 'SHELXS-97 (Sheldrick, 2008)'
_diffrn_ambient_temperature 123(2)
_diffrn_measured_fraction_theta_full 0.967
_diffrn_measured_fraction_theta_max 0.967
_diffrn_measurement_device_type 'Bruker APEX-II CCD'
_diffrn_measurement_method '\f and \w scans'
_diffrn_radiation_monochromator graphite
_diffrn_radiation_source 'fine-focus sealed tube'
_diffrn_radiation_type MoK\a
_diffrn_radiation_wavelength 0.71073
_diffrn_reflns_av_R_equivalents 0.0496
_diffrn_reflns_av_sigmaI/netI 0.0407
_diffrn_reflns_limit_h_max 13
_diffrn_reflns_limit_h_min -13
_diffrn_reflns_limit_k_max 22
_diffrn_reflns_limit_k_min -22
_diffrn_reflns_limit_l_max 40
_diffrn_reflns_limit_l_min -28
_diffrn_reflns_number 37371
_diffrn_reflns_theta_full 32.38
_diffrn_reflns_theta_max 32.38
_diffrn_reflns_theta_min 1.47
_exptl_absorpt_coefficient_mu 1.634
_exptl_absorpt_correction_T_max 0.5986
_exptl_absorpt_correction_T_min 0.2666
_exptl_absorpt_correction_type empirical
_exptl_absorpt_process_details sadabs
_exptl_crystal_colour COLORLESS
_exptl_crystal_density_diffrn 1.486
_exptl_crystal_description BLOCK
_exptl_crystal_F_000 1728
_exptl_crystal_size_max 1.10
_exptl_crystal_size_mid 1.00
_exptl_crystal_size_min 0.35
_refine_diff_density_max 0.306
_refine_diff_density_min -0.499
_refine_diff_density_rms 0.084
_refine_ls_extinction_method none
_refine_ls_goodness_of_fit_ref 1.018
_refine_ls_hydrogen_treatment constr
_refine_ls_matrix_type full
_refine_ls_number_parameters 218
_refine_ls_number_reflns 6552
_refine_ls_number_restraints 0
_refine_ls_restrained_S_all 1.018
_refine_ls_R_factor_all 0.0829
_refine_ls_R_factor_gt 0.0415
_refine_ls_shift/su_max 0.001
_refine_ls_shift/su_mean 0.000
_refine_ls_structure_factor_coef Fsqd
_refine_ls_weighting_details 'calc w=1/[\s^2^(Fo^2^)+(0.0411P)^2^+1.1417P] where P=(Fo^2^+2Fc^2^)/3'
_refine_ls_weighting_scheme calc
_refine_ls_wR_factor_gt 0.0884
_refine_ls_wR_factor_ref 0.1022
_reflns_number_gt 4077
_reflns_number_total 6552
_reflns_threshold_expression >2sigma(I)
_cod_data_source_file ja2035706_si_003.cif
_cod_data_source_block zs10
_cod_database_code 4106326

loop_
_symmetry_equiv_pos_as_xyz
'x, y, z'
'-x+1/2, -y, z+1/2'
'-x, y+1/2, -z+1/2'
'x+1/2, -y+1/2, -z'
'-x, -y, -z'
'x-1/2, y, -z-1/2'
'x, -y-1/2, z-1/2'
'-x-1/2, y-1/2, z'

loop_
_atom_site_label
_atom_site_type_symbol
_atom_site_fract_x
_atom_site_fract_y
_atom_site_fract_z
_atom_site_U_iso_or_equiv
_atom_site_adp_type
_atom_site_occupancy
_atom_site_symmetry_multiplicity
_atom_site_calc_flag
_atom_site_refinement_flags
Zn Zn 0.72667(3) 0.172222(17) 0.181504(8) 0.03967(8) Uani 1 1 d .
S1 S 0.80284(7) 0.18226(5) 0.07036(2) 0.05247(16) Uani 1 1 d .
S2 S 0.79677(7) 0.00207(4) 0.11516(2) 0.04928(15) Uani 1 1 d .
S3 S 1.02845(7) 0.13299(5) 0.14303(2) 0.05186(16) Uani 1 1 d .
N1 N 0.59699(19) 0.24194(12) 0.13160(6) 0.0432(4) Uani 1 1 d .
N2 N 0.6170(2) 0.04877(12) 0.18728(6) 0.0446(4) Uani 1 1 d .
N3 N 1.08036(19) 0.06856(14) 0.05495(7) 0.0474(5) Uani 1 1 d .
C1 C 0.7742(3) 0.23114(18) 0.24278(9) 0.0580(7) Uani 1 1 d .
H1A H 0.7440 0.2942 0.2414 0.087 Uiso 1 1 calc R
H1B H 0.8795 0.2278 0.2484 0.087 Uiso 1 1 calc R
H1C H 0.7227 0.2009 0.2692 0.087 Uiso 1 1 calc R
C C 0.8456(2) 0.11863(15) 0.12362(7) 0.0393(5) Uani 1 1 d .
C11 C 0.6393(3) 0.23746(15) 0.08570(8) 0.0440(5) Uani 1 1 d .
C12 C 0.5578(3) 0.27646(18) 0.04895(9) 0.0625(7) Uani 1 1 d .
H12A H 0.5885 0.2715 0.0163 0.075 Uiso 1 1 calc R
C13 C 0.4331(4) 0.32200(19) 0.06020(11) 0.0723(8) Uani 1 1 d .
H13A H 0.3769 0.3491 0.0353 0.087 Uiso 1 1 calc R
C14 C 0.3895(3) 0.32851(19) 0.10721(11) 0.0687(8) Uani 1 1 d .
H14A H 0.3032 0.3601 0.1157 0.082 Uiso 1 1 calc R
C15 C 0.4737(3) 0.28817(17) 0.14179(10) 0.0567(6) Uani 1 1 d .
H15A H 0.4441 0.2928 0.1746 0.068 Uiso 1 1 calc R
C21 C 0.6535(2) -0.01558(14) 0.15612(8) 0.0412(5) Uani 1 1 d .
C22 C 0.5808(3) -0.09798(16) 0.15463(10) 0.0557(6) Uani 1 1 d .
H22A H 0.6075 -0.1423 0.1316 0.067 Uiso 1 1 calc R
C23 C 0.4707(3) -0.11381(19) 0.18686(11) 0.0705(8) Uani 1 1 d .
H23A H 0.4193 -0.1692 0.1863 0.085 Uiso 1 1 calc R
C24 C 0.4347(4) -0.04843(19) 0.22030(12) 0.0752(9) Uani 1 1 d .
H24A H 0.3596 -0.0584 0.2433 0.090 Uiso 1 1 calc R
C25 C 0.5099(3) 0.03092(17) 0.21946(10) 0.0616(7) Uani 1 1 d .
H25A H 0.4856 0.0756 0.2426 0.074 Uiso 1 1 calc R
C31 C 1.1416(2) 0.09144(14) 0.09642(8) 0.0399(5) Uani 1 1 d .
C32 C 1.2906(3) 0.08567(18) 0.10477(10) 0.0562(6) Uani 1 1 d .
H32A H 1.3305 0.1022 0.1352 0.067 Uiso 1 1 calc R
C33 C 1.3786(3) 0.0557(2) 0.06837(11) 0.0684(8) Uani 1 1 d .
H33A H 1.4810 0.0514 0.0729 0.082 Uiso 1 1 calc R
C34 C 1.3166(3) 0.0319(2) 0.02509(10) 0.0664(8) Uani 1 1 d .
H34A H 1.3753 0.0110 -0.0009 0.080 Uiso 1 1 calc R
C35 C 1.1689(2) 0.03889(19) 0.01995(9) 0.0547(6) Uani 1 1 d .
H35A H 1.1268 0.0218 -0.0101 0.066 Uiso 1 1 calc R

loop_
_atom_site_aniso_label
_atom_site_aniso_U_11
_atom_site_aniso_U_22
_atom_site_aniso_U_33
_atom_site_aniso_U_23
_atom_site_aniso_U_13
_atom_site_aniso_U_12
Zn 0.04874(15) 0.04568(15) 0.02458(12) -0.00351(10) 0.00306(10) 0.00385(11)
S1 0.0579(4) 0.0727(4) 0.0269(3) 0.0033(3) 0.0090(2) 0.0077(3)
S2 0.0514(3) 0.0519(3) 0.0445(3) -0.0145(3) 0.0129(3) 0.0009(3)
S3 0.0443(3) 0.0765(4) 0.0348(3) -0.0165(3) -0.0023(2) -0.0020(3)
N1 0.0452(10) 0.0494(10) 0.0348(10) 0.0045(8) 0.0039(8) 0.0014(8)
N2 0.0524(11) 0.0464(10) 0.0350(10) 0.0007(8) 0.0101(8) 0.0027(8)
N3 0.0335(9) 0.0718(13) 0.0371(10) -0.0111(9) -0.0011(8) 0.0016(9)
C1 0.0761(18) 0.0630(15) 0.0347(12) -0.0127(11) -0.0009(12) 0.0059(13)
C 0.0389(11) 0.0516(12) 0.0275(10) -0.0048(9) 0.0023(8) -0.0003(9)
C11 0.0514(13) 0.0490(12) 0.0317(11) 0.0026(9) 0.0006(10) -0.0015(10)
C12 0.0780(19) 0.0725(17) 0.0369(14) 0.0074(12) -0.0077(13) 0.0083(15)
C13 0.082(2) 0.0737(19) 0.0612(19) 0.0135(14) -0.0218(16) 0.0152(16)
C14 0.0587(16) 0.0735(19) 0.074(2) 0.0144(15) 0.0000(15) 0.0185(14)
C15 0.0555(15) 0.0632(15) 0.0514(15) 0.0075(12) 0.0106(12) 0.0101(12)
C21 0.0447(12) 0.0442(11) 0.0345(11) 0.0001(9) 0.0012(9) 0.0052(9)
C22 0.0623(15) 0.0464(13) 0.0584(16) -0.0024(12) 0.0039(13) 0.0030(12)
C23 0.0730(19) 0.0537(15) 0.085(2) 0.0062(15) 0.0200(16) -0.0078(14)
C24 0.079(2) 0.0637(17) 0.083(2) 0.0099(16) 0.0365(17) -0.0035(15)
C25 0.0745(18) 0.0546(14) 0.0556(16) 0.0020(12) 0.0277(14) 0.0026(13)
C31 0.0337(10) 0.0489(12) 0.0372(12) -0.0042(9) -0.0020(9) -0.0054(9)
C32 0.0383(12) 0.0800(18) 0.0505(15) -0.0079(13) -0.0107(11) -0.0033(11)
C33 0.0297(12) 0.106(2) 0.0692(19) -0.0110(16) -0.0017(12) 0.0042(13)
C34 0.0347(12) 0.107(2) 0.0578(17) -0.0155(16) 0.0089(12) 0.0072(14)
C35 0.0368(12) 0.0881(18) 0.0393(13) -0.0162(12) 0.0029(10) 0.0023(12)

loop_
_atom_type_symbol
_atom_type_description
_atom_type_scat_dispersion_real
_atom_type_scat_dispersion_imag
_atom_type_scat_source
C C 0.0033 0.0016 'International Tables Vol C Tables 4.2.6.8 and 6.1.1.4'
H H 0.0000 0.0000 'International Tables Vol C Tables 4.2.6.8 and 6.1.1.4'
N N 0.0061 0.0033 'International Tables Vol C Tables 4.2.6.8 and 6.1.1.4'
S S 0.1246 0.1234 'International Tables Vol C Tables 4.2.6.8 and 6.1.1.4'
Zn Zn 0.2839 1.4301 'International Tables Vol C Tables 4.2.6.8 and 6.1.1.4'

loop_
_geom_angle_atom_site_label_1
_geom_angle_atom_site_label_2
_geom_angle_atom_site_label_3
_geom_angle
C1 Zn C 135.76(11)
C1 Zn N1 118.27(10)
C Zn N1 88.93(9)
C1 Zn N2 115.66(10)
C Zn N2 88.50(9)
N1 Zn N2 102.24(8)
C11 S1 C 103.59(10)
C21 S2 C 104.23(10)
C31 S3 C 107.00(11)
C11 N1 C15 117.9(2)
C11 N1 Zn 115.96(15)
C15 N1 Zn 126.07(16)
C21 N2 C25 117.8(2)
C21 N2 Zn 117.41(15)
C25 N2 Zn 124.75(16)
C31 N3 C35 117.0(2)
S3 C S1 113.02(12)
S3 C S2 112.89(12)
S1 C S2 110.31(11)
S3 C Zn 102.42(10)
S1 C Zn 108.17(12)
S2 C Zn 109.63(10)
N1 C11 C12 121.3(2)
N1 C11 S1 120.13(17)
C12 C11 S1 118.52(19)
C13 C12 C11 119.5(3)
C14 C13 C12 119.9(3)
C13 C14 C15 118.0(3)
N1 C15 C14 123.3(3)
N2 C21 C22 122.1(2)
N2 C21 S2 119.87(17)
C22 C21 S2 118.02(17)
C23 C22 C21 119.0(2)
C22 C23 C24 119.4(3)
C25 C24 C23 118.5(3)
N2 C25 C24 123.2(2)
N3 C31 C32 123.1(2)
N3 C31 S3 118.27(16)
C32 C31 S3 118.59(18)
C33 C32 C31 118.7(2)
C32 C33 C34 118.8(2)
C35 C34 C33 118.9(2)
N3 C35 C34 123.5(2)

loop_
_geom_bond_atom_site_label_1
_geom_bond_atom_site_label_2
_geom_bond_distance
Zn C1 1.957(3)
Zn C 2.095(2)
Zn N1 2.097(2)
Zn N2 2.103(2)
S1 C11 1.763(3)
S1 C 1.795(2)
S2 C21 1.755(2)
S2 C 1.809(3)
S3 C31 1.767(2)
S3 C 1.774(2)
N1 C11 1.329(3)
N1 C15 1.354(3)
N2 C21 1.332(3)
N2 C25 1.352(3)
N3 C31 1.322(3)
N3 C35 1.339(3)
C11 C12 1.389(3)
C12 C13 1.366(4)
C13 C14 1.364(4)
C14 C15 1.369(4)
C21 C22 1.398(3)
C22 C23 1.368(4)
C23 C24 1.383(4)
C24 C25 1.369(4)
C31 C32 1.389(3)
C32 C33 1.366(4)
C33 C34 1.372(4)
C34 C35 1.366(3)
